data_4070834
loop_
_publ_author_name
'Komine, Nobuyuki'
'Hirota, Takuma'
'Hirano, Masafumi'
'Komiya, Sanshiro'

_publ_section_title
;
 E-Selective Allyl Transfer Reaction in a
 \m-\h1:\h2-Crotylplatinum&#x2212;Cobalt Complex
;
_journal_issue 9
_journal_name_full Organometallics
_journal_page_first 2145
_journal_paper_doi 10.1021/om701062g
_journal_volume 27
_journal_year 2008
_chemical_formula_moiety 'C50 H33 Co O3 P2 Pt '
_chemical_formula_sum 'C50 H33 Co O3 P2 Pt'
_chemical_formula_weight 997.78
_space_group_IT_number 14
_symmetry_cell_setting monoclinic
_symmetry_Int_Tables_number 14
_symmetry_space_group_name_Hall '-P 2yn'
_symmetry_space_group_name_H-M 'P 1 21/n 1'
_cell_angle_alpha 90.0000
_cell_angle_beta 101.71(5)
_cell_angle_gamma 90.0000
_cell_formula_units_Z 4
_cell_length_a 12.745(10)
_cell_length_b 19.220(13)
_cell_length_c 18.529(7)
_cell_measurement_reflns_used 12
_cell_measurement_temperature 200.1
_cell_measurement_theta_max 14.7
_cell_measurement_theta_min 14.2
_cell_volume 4444(5)
_computing_cell_refinement 'MSC/AFC Diffractometer Control'
_computing_data_collection 'MSC/AFC Diffractometer Control'
_computing_data_reduction CrystalStructure
_computing_publication_material 'CrystalStructure 3.8'
_computing_structure_refinement CRYSTALS
_computing_structure_solution 'DIRDIF99 (PATTY)'
_diffrn_measured_fraction_theta_full 0.996
_diffrn_measured_fraction_theta_max 0.996
_diffrn_measurement_device_type 'Rigaku AFC7R'
_diffrn_measurement_method \w-2\q
_diffrn_radiation_type 'Mo K\a'
_diffrn_radiation_wavelength 0.71069
_diffrn_reflns_av_R_equivalents 0.277
_diffrn_reflns_limit_h_max 16
_diffrn_reflns_limit_h_min 0
_diffrn_reflns_limit_k_max 0
_diffrn_reflns_limit_k_min -24
_diffrn_reflns_limit_l_max 23
_diffrn_reflns_limit_l_min -24
_diffrn_reflns_number 10629
_diffrn_reflns_theta_full 27.50
_diffrn_reflns_theta_max 27.50
_diffrn_standards_decay_% -0.94
_diffrn_standards_interval_count 0
_diffrn_standards_number 3
_exptl_absorpt_coefficient_mu 3.617
_exptl_absorpt_correction_T_max 0.485
_exptl_absorpt_correction_T_min 0.328
_exptl_absorpt_correction_type psi-scan
_exptl_absorpt_process_details '(North, Phillips & Mathews, 1968)'
_exptl_crystal_colour orange
_exptl_crystal_density_diffrn 1.491
_exptl_crystal_density_method 'not measured'
_exptl_crystal_description prismatic
_exptl_crystal_F_000 1968.00
_exptl_crystal_size_max 0.20
_exptl_crystal_size_mid 0.20
_exptl_crystal_size_min 0.20
_refine_diff_density_max 12.90
_refine_diff_density_min -21.10
_refine_ls_extinction_coef 15(3)
_refine_ls_extinction_method 'Larson (1970) Crystallographic Computing eq. 22'
_refine_ls_goodness_of_fit_ref 0.973
_refine_ls_hydrogen_treatment refall
_refine_ls_number_parameters 403
_refine_ls_number_reflns 10629
_refine_ls_R_factor_gt 0.0551
_refine_ls_shift/su_max 0.0000
_refine_ls_structure_factor_coef Fsqd
_refine_ls_weighting_details 'w = 1/[1.0000\s(Fo^2^)]/(4Fo^2^)'
_refine_ls_weighting_scheme calc
_refine_ls_wR_factor_ref 0.1155
_reflns_number_gt 4154
_reflns_number_total 10181
_reflns_threshold_expression F^2^>2.0\s(F^2^)
_cod_data_source_file om701062g-file003.cif
_cod_data_source_block 3a
_cod_original_formula_sum 'C50 H33 Co O3 P2 Pt '
_cod_database_code 4070834

loop_
_symmetry_equiv_pos_site_id
_symmetry_equiv_pos_as_xyz
1 +X,+Y,+Z
2 1/2-X,1/2+Y,1/2-Z
3 -X,-Y,-Z
4 1/2+X,1/2-Y,1/2+Z

loop_
_atom_site_label
_atom_site_type_symbol
_atom_site_fract_x
_atom_site_fract_y
_atom_site_fract_z
_atom_site_U_iso_or_equiv
_atom_site_adp_type
_atom_site_occupancy
_atom_site_symmetry_multiplicity
_atom_site_calc_flag
_atom_site_refinement_flags
Pt(1) Pt 0.70890(4) 0.37855(3) 0.73827(3) 0.02856(10) Uani 1.00 1 d .
Co(1) Co 0.67681(12) 0.48300(8) 0.82003(9) 0.0321(4) Uani 1.00 1 d .
P(1) P 0.7162(2) 0.30368(16) 0.64738(16) 0.0314(8) Uani 1.00 1 d .
P(2) P 0.8754(2) 0.33510(15) 0.79250(16) 0.0302(8) Uani 1.00 1 d .
O(1) O 0.8274(6) 0.5283(4) 0.7287(4) 0.048(2) Uani 1.00 1 d .
O(3) O 0.7326(6) 0.3746(5) 0.9320(4) 0.051(2) Uani 1.00 1 d .
O(2) O 0.6899(6) 0.6019(4) 0.9197(4) 0.053(2) Uani 1.00 1 d .
C(1) C 0.5492(8) 0.4109(6) 0.6891(6) 0.043(3) Uani 1.00 1 d .
C(2) C 0.5210(13) 0.4488(9) 0.7549(10) 0.034(4) Uiso 0.65 1 d P
C(3) C 0.5127(13) 0.5191(9) 0.7607(9) 0.035(4) Uiso 0.65 1 d P
C(2*) C 0.531(2) 0.4809(16) 0.7191(16) 0.029(7) Uiso 0.35 1 d P
C(10) C 0.7203(9) 0.3434(6) 0.5599(6) 0.037(4) Uani 1.00 1 d .
C(11) C 0.7328(8) 0.3015(6) 0.4986(6) 0.042(3) Uani 1.00 1 d .
C(12) C 0.7378(9) 0.3312(7) 0.4310(6) 0.050(4) Uani 1.00 1 d .
C(13) C 0.7370(10) 0.4034(7) 0.4234(7) 0.059(4) Uani 1.00 1 d .
C(14) C 0.7252(10) 0.4442(6) 0.4849(7) 0.057(4) Uani 1.00 1 d .
C(15) C 0.7205(9) 0.4154(6) 0.5505(6) 0.040(4) Uani 1.00 1 d .
C(16) C 0.6059(8) 0.2418(5) 0.6253(6) 0.035(3) Uani 1.00 1 d .
C(17) C 0.5133(8) 0.2612(5) 0.5788(5) 0.034(3) Uani 1.00 1 d .
C(18) C 0.4241(8) 0.2200(5) 0.5679(6) 0.038(3) Uani 1.00 1 d .
C(19) C 0.4274(9) 0.1576(6) 0.6047(6) 0.048(4) Uani 1.00 1 d .
C(20) C 0.5190(8) 0.1367(5) 0.6533(6) 0.047(4) Uani 1.00 1 d .
C(21) C 0.6063(9) 0.1788(5) 0.6646(6) 0.038(3) Uani 1.00 1 d .
C(22) C 0.8432(8) 0.2536(5) 0.6694(6) 0.039(3) Uiso 1.00 1 d .
C(23) C 0.9302(7) 0.3000(5) 0.7150(5) 0.032(3) Uani 1.00 1 d .
C(24) C 0.9824(7) 0.3860(6) 0.8480(5) 0.032(3) Uani 1.00 1 d .
C(25) C 1.0452(8) 0.4288(5) 0.8156(6) 0.040(3) Uani 1.00 1 d .
C(26) C 1.1217(8) 0.4701(6) 0.8586(6) 0.049(4) Uani 1.00 1 d .
C(27) C 1.1339(8) 0.4730(5) 0.9328(6) 0.042(3) Uani 1.00 1 d .
C(28) C 1.0707(8) 0.4300(6) 0.9662(6) 0.042(3) Uani 1.00 1 d .
C(29) C 0.9960(7) 0.3874(6) 0.9231(5) 0.039(3) Uani 1.00 1 d .
C(30) C 0.8683(8) 0.2556(5) 0.8448(5) 0.029(3) Uani 1.00 1 d .
C(31) C 0.9578(8) 0.2167(6) 0.8719(5) 0.037(3) Uani 1.00 1 d .
C(32) C 0.9496(10) 0.1523(6) 0.9042(6) 0.053(4) Uani 1.00 1 d .
C(33) C 0.8500(11) 0.1271(7) 0.9097(6) 0.065(4) Uani 1.00 1 d .
C(34) C 0.7596(10) 0.1671(6) 0.8812(7) 0.056(4) Uani 1.00 1 d .
C(35) C 0.7664(10) 0.2294(6) 0.8490(6) 0.045(4) Uani 1.00 1 d .
C(36) C 0.7653(8) 0.5081(5) 0.7619(6) 0.036(3) Uani 1.00 1 d .
C(38) C 0.7090(7) 0.4153(6) 0.8846(6) 0.034(3) Uani 1.00 1 d .
C(37) C 0.6832(8) 0.5552(6) 0.8786(7) 0.043(3) Uani 1.00 1 d .
C(3*) C 0.498(2) 0.4745(15) 0.7897(15) 0.020(6) Uiso 0.35 1 d P
C(4) C 0.4567(11) 0.5553(7) 0.8142(6) 0.040(2) Uiso 0.65 1 d P
C(5) C 0.4302(10) 0.6255(7) 0.7984(5) 0.040(2) Uiso 0.65 1 d P
C(6) C 0.3850(10) 0.6654(4) 0.8475(8) 0.040(2) Uiso 0.65 1 d P
C(7) C 0.3663(11) 0.6352(6) 0.9123(7) 0.040(2) Uiso 0.65 1 d P
C(8) C 0.3928(13) 0.5651(7) 0.9280(6) 0.040(2) Uiso 0.65 1 d P
C(9) C 0.4380(13) 0.5251(4) 0.8790(8) 0.040(2) Uiso 0.65 1 d P
C(4*) C 0.449(2) 0.5333(11) 0.8231(15) 0.046(4) Uiso 0.35 1 d P
C(5*) C 0.425(2) 0.5967(15) 0.7811(9) 0.046(4) Uiso 0.35 1 d P
C(6*) C 0.379(2) 0.6560(10) 0.8100(14) 0.046(4) Uiso 0.35 1 d P
C(7*) C 0.357(2) 0.6518(11) 0.8808(15) 0.046(4) Uiso 0.35 1 d P
C(8*) C 0.380(2) 0.5884(15) 0.9227(11) 0.046(4) Uiso 0.35 1 d P
C(9*) C 0.426(2) 0.5291(11) 0.8939(15) 0.046(4) Uiso 0.35 1 d P
C(39) C 0.9586(6) 0.2501(4) 0.3218(5) 0.0658(17) Uiso 1.00 1 d .
C(40) C 0.9903(5) 0.2250(4) 0.3936(4) 0.0658(17) Uiso 1.00 1 d .
C(41) C 0.9221(7) 0.1816(4) 0.4234(3) 0.0658(17) Uiso 1.00 1 d .
C(42) C 0.8223(6) 0.1632(4) 0.3814(5) 0.0658(17) Uiso 1.00 1 d .
C(43) C 0.7906(5) 0.1883(4) 0.3096(4) 0.0658(17) Uiso 1.00 1 d .
C(44) C 0.8587(7) 0.2317(4) 0.2798(3) 0.0658(17) Uiso 1.00 1 d .
C(45) C 0.7228(6) 0.1256(5) 0.1136(6) 0.092(2) Uiso 1.00 1 d .
C(46) C 0.6400(9) 0.1502(4) 0.0582(5) 0.092(2) Uiso 1.00 1 d .
C(47) C 0.5412(7) 0.1155(6) 0.0430(4) 0.092(2) Uiso 1.00 1 d .
C(48) C 0.5252(6) 0.0562(5) 0.0832(6) 0.092(2) Uiso 1.00 1 d .
C(49) C 0.6081(9) 0.0316(4) 0.1386(5) 0.092(2) Uiso 1.00 1 d .
C(50) C 0.7069(7) 0.0663(6) 0.1538(4) 0.092(2) Uiso 1.00 1 d .
H(1) H 0.7381 0.2523 0.5034 0.049 Uiso 1.00 1 c R
H(2) H 0.7408 0.3025 0.3897 0.063 Uiso 1.00 1 c R
H(3) H 0.7444 0.4241 0.3781 0.073 Uiso 1.00 1 c R
H(4) H 0.7213 0.4933 0.4795 0.067 Uiso 1.00 1 c R
H(5) H 0.7178 0.4452 0.5910 0.048 Uiso 1.00 1 c R
H(6) H 0.5109 0.3048 0.5543 0.042 Uiso 1.00 1 c R
H(7) H 0.3606 0.2343 0.5349 0.043 Uiso 1.00 1 c R
H(8) H 0.3661 0.1283 0.5965 0.058 Uiso 1.00 1 c R
H(9) H 0.5206 0.0936 0.6788 0.055 Uiso 1.00 1 c R
H(10) H 0.6694 0.1646 0.6980 0.044 Uiso 1.00 1 c R
H(11) H 0.8345 0.2131 0.6971 0.047 Uiso 1.00 1 c R
H(12) H 0.8641 0.2404 0.6250 0.047 Uiso 1.00 1 c R
H(13) H 0.9445 0.3376 0.6852 0.039 Uiso 1.00 1 c R
H(14) H 0.9944 0.2747 0.7325 0.039 Uiso 1.00 1 c R
H(15) H 1.0372 0.4296 0.7635 0.047 Uiso 1.00 1 c R
H(16) H 1.1670 0.4979 0.8356 0.056 Uiso 1.00 1 c R
H(17) H 1.1843 0.5034 0.9617 0.046 Uiso 1.00 1 c R
H(18) H 1.0781 0.4296 1.0183 0.051 Uiso 1.00 1 c R
H(19) H 0.9526 0.3583 0.9464 0.046 Uiso 1.00 1 c R
H(20) H 1.0268 0.2333 0.8682 0.043 Uiso 1.00 1 c R
H(21) H 1.0113 0.1251 0.9230 0.061 Uiso 1.00 1 c R
H(22) H 0.8425 0.0835 0.9323 0.076 Uiso 1.00 1 c R
H(23) H 0.6911 0.1503 0.8857 0.068 Uiso 1.00 1 c R
H(24) H 0.7030 0.2547 0.8293 0.053 Uiso 1.00 1 c R

loop_
_atom_site_aniso_label
_atom_site_aniso_U_11
_atom_site_aniso_U_22
_atom_site_aniso_U_33
_atom_site_aniso_U_12
_atom_site_aniso_U_13
_atom_site_aniso_U_23
Pt(1) 0.02690(19) 0.0298(2) 0.0275(2) 0.0010(3) 0.00206(14) -0.006(5)
Co(1) 0.0308(8) 0.0323(9) 0.0321(9) 0.0016(7) 0.0040(7) -0.006(5)
P(1) 0.0370(17) 0.0302(17) 0.0268(16) 0.0007(13) 0.0059(13) -0.004(4)
P(2) 0.0308(17) 0.0291(17) 0.0303(17) -0.0001(13) 0.0054(13) -0.003(3)
O(1) 0.056(5) 0.041(5) 0.056(5) -0.010(4) 0.034(4) -0.009(9)
O(3) 0.055(5) 0.057(5) 0.040(5) 0.021(5) 0.005(4) 0.018(17)
O(2) 0.057(5) 0.038(5) 0.061(6) -0.003(4) 0.005(4) -0.019(19)
C(1) 0.029(6) 0.065(9) 0.031(7) 0.016(6) 0.000(5) -0.005(5)
C(10) 0.038(8) 0.034(8) 0.045(8) 0.002(6) 0.021(6) -0.007(6)
C(11) 0.050(8) 0.031(7) 0.043(8) 0.003(5) 0.002(6) 0.003(3)
C(12) 0.058(9) 0.061(10) 0.039(8) 0.002(7) 0.023(6) -0.013(12)
C(13) 0.080(10) 0.066(10) 0.037(8) -0.003(7) 0.026(7) 0.004(3)
C(14) 0.075(10) 0.037(8) 0.056(9) -0.016(7) 0.007(8) -0.006(6)
C(15) 0.054(8) 0.037(8) 0.029(7) -0.009(6) 0.011(6) -0.0008(7)
C(16) 0.039(7) 0.025(6) 0.042(7) -0.005(5) 0.010(6) -0.010(9)
C(17) 0.030(6) 0.037(7) 0.038(7) -0.001(5) 0.010(5) -0.00008(8)
C(18) 0.035(6) 0.037(7) 0.035(7) 0.003(5) -0.009(5) -0.006(6)
C(19) 0.033(7) 0.046(8) 0.066(9) -0.005(5) 0.015(6) -0.014(14)
C(20) 0.042(7) 0.029(8) 0.067(9) -0.004(5) 0.002(6) 0.007(7)
C(21) 0.046(7) 0.030(6) 0.035(7) -0.003(5) -0.001(5) -0.007(7)
C(23) 0.035(6) 0.038(7) 0.024(6) 0.002(5) 0.007(5) -0.02(2)
C(24) 0.022(5) 0.036(6) 0.040(6) -0.007(5) 0.012(4) -0.006(6)
C(25) 0.038(7) 0.050(8) 0.029(7) 0.000(6) 0.001(5) -0.0015(14)
C(26) 0.037(7) 0.051(8) 0.053(8) -0.015(6) -0.005(6) 0.007(6)
C(27) 0.040(7) 0.033(7) 0.043(7) 0.002(5) -0.016(5) -0.011(11)
C(28) 0.046(7) 0.055(8) 0.026(6) 0.001(6) 0.007(5) -0.011(11)
C(29) 0.029(5) 0.049(8) 0.038(6) -0.008(6) 0.002(4) -0.003(3)
C(30) 0.030(6) 0.038(7) 0.016(5) -0.004(5) -0.001(4) 0.0007(6)
C(31) 0.033(6) 0.051(8) 0.024(6) -0.014(5) -0.004(5) -0.003(2)
C(32) 0.047(8) 0.043(8) 0.063(9) -0.003(6) -0.005(7) 0.008(7)
C(33) 0.100(10) 0.029(7) 0.061(9) -0.026(8) 0.006(8) 0.009(9)
C(34) 0.054(9) 0.048(9) 0.067(10) -0.015(7) 0.013(7) -0.003(3)
C(35) 0.056(8) 0.041(8) 0.035(7) -0.004(6) -0.000(6) -0.002(2)
C(36) 0.043(8) 0.029(6) 0.037(7) 0.002(5) 0.012(6) -0.006(6)
C(38) 0.017(5) 0.042(7) 0.040(7) 0.011(5) -0.003(5) -0.02(2)
C(37) 0.039(7) 0.028(7) 0.062(9) 0.007(5) 0.011(6) 0.0011(10)

loop_
_atom_type_symbol
_atom_type_description
_atom_type_scat_dispersion_real
_atom_type_scat_dispersion_imag
_atom_type_scat_source
C C 0.003 0.002
;
International Tables for Crystallography
(1992, Vol. C, Tables 4.2.6.8 and 6.1.1.4)
;
H H 0.000 0.000
;
International Tables for Crystallography
(1992, Vol. C, Table 6.1.1.4)
;
O O 0.011 0.006
;
International Tables for Crystallography
(1992, Vol. C, Tables 4.2.6.8 and 6.1.1.4)
;
P P 0.102 0.094
;
International Tables for Crystallography
(1992, Vol. C, Tables 4.2.6.8 and 6.1.1.4)
;
Co Co 0.349 0.972
;
International Tables for Crystallography
(1992, Vol. C, Tables 4.2.6.8 and 6.1.1.4)
;
Pt Pt -1.703 8.390
;
International Tables for Crystallography
(1992, Vol. C, Tables 4.2.6.8 and 6.1.1.4)
;

loop_
_geom_angle_atom_site_label_1
_geom_angle_atom_site_label_2
_geom_angle_atom_site_label_3
_geom_angle
_geom_angle_publ_flag
Co(1) Pt(1) P(1) 167.01(8) yes
Co(1) Pt(1) P(2) 105.37(8) yes
Co(1) Pt(1) C(1) 77.0(3) yes
P(1) Pt(1) P(2) 85.41(10) yes
P(1) Pt(1) C(1) 92.7(3) yes
P(2) Pt(1) C(1) 175.5(3) yes
Pt(1) Co(1) C(2) 71.4(5) yes
Pt(1) Co(1) C(3) 101.1(4) yes
Pt(1) Co(1) C(36) 70.2(3) yes
Pt(1) Co(1) C(38) 77.4(3) yes
Pt(1) Co(1) C(37) 168.5(3) yes
Pt(1) Co(1) C(3*) 94.0(7) yes
C(2) Co(1) C(3) 35.4(6) yes
C(2) Co(1) C(36) 111.1(6) yes
C(2) Co(1) C(38) 102.2(5) yes
C(2) Co(1) C(37) 119.9(6) yes
C(2) Co(1) C(3*) 23.5(9) yes
C(3) Co(1) C(36) 105.1(5) yes
C(3) Co(1) C(38) 128.4(5) yes
C(3) Co(1) C(37) 88.9(5) yes
C(3) Co(1) C(3*) 26.9(8) yes
C(36) Co(1) C(38) 121.6(4) yes
C(36) Co(1) C(37) 101.8(5) yes
C(36) Co(1) C(3*) 127.3(8) yes
C(38) Co(1) C(37) 100.9(5) yes
C(38) Co(1) C(3*) 101.7(8) yes
C(37) Co(1) C(3*) 97.5(8) yes
Pt(1) P(1) C(10) 114.8(4) yes
Pt(1) P(1) C(16) 116.2(4) yes
Pt(1) P(1) C(22) 109.6(3) yes
C(10) P(1) C(16) 103.6(5) yes
C(10) P(1) C(22) 103.6(5) yes
C(16) P(1) C(22) 108.0(4) yes
Pt(1) P(2) C(23) 104.6(3) yes
Pt(1) P(2) C(24) 124.6(3) yes
Pt(1) P(2) C(30) 113.2(3) yes
C(23) P(2) C(24) 106.2(4) yes
C(23) P(2) C(30) 100.0(4) yes
C(24) P(2) C(30) 105.2(4) yes
Pt(1) C(1) C(2) 99.0(7) yes
Pt(1) C(1) C(2*) 108.1(11) yes
C(2) C(1) C(2*) 36.0(14) yes
Co(1) C(2) C(1) 104.4(10) yes
Co(1) C(2) C(3) 74.8(9) yes
Co(1) C(2) C(2*) 88(2) yes
Co(1) C(2) C(3*) 80.3(19) yes
C(1) C(2) C(3) 125.0(16) yes
C(1) C(2) C(2*) 70(2) yes
C(1) C(2) C(3*) 173(2) yes
C(3) C(2) C(2*) 55(2) yes
C(3) C(2) C(3*) 50(2) yes
C(2*) C(2) C(3*) 105(3) yes
Co(1) C(3) C(2) 69.8(9) yes
Co(1) C(3) C(2*) 80.5(16) yes
Co(1) C(3) C(3*) 75.0(16) yes
Co(1) C(3) C(4) 109.7(9) yes
Co(1) C(3) C(4*) 105.3(12) yes
C(2) C(3) C(2*) 42.7(19) yes
C(2) C(3) C(3*) 41.7(19) yes
C(2) C(3) C(4) 124.6(16) yes
C(2) C(3) C(4*) 107.0(16) yes
C(2*) C(3) C(3*) 84(2) yes
C(2*) C(3) C(4) 161(2) yes
C(2*) C(3) C(4*) 146(2) yes
C(3*) C(3) C(4) 83(2) yes
C(3*) C(3) C(4*) 66(2) yes
C(4) C(3) C(4*) 17.6(9) yes
C(1) C(2*) C(2) 74(2) yes
C(1) C(2*) C(3) 156(3) yes
C(1) C(2*) C(3*) 111(2) yes
C(2) C(2*) C(3) 82(2) yes
C(2) C(2*) C(3*) 37(2) yes
C(3) C(2*) C(3*) 45.7(18) yes
P(1) C(10) C(11) 120.3(9) yes
P(1) C(10) C(15) 122.3(9) yes
C(11) C(10) C(15) 117.2(11) yes
C(10) C(11) C(12) 121.3(11) yes
C(11) C(12) C(13) 120.0(12) yes
C(12) C(13) C(14) 118.0(12) yes
C(13) C(14) C(15) 122.0(12) yes
C(10) C(15) C(14) 121.4(12) yes
P(1) C(16) C(17) 119.5(8) yes
P(1) C(16) C(21) 121.4(7) yes
C(17) C(16) C(21) 118.1(10) yes
C(16) C(17) C(18) 121.5(10) yes
C(17) C(18) C(19) 119.4(9) yes
C(18) C(19) C(20) 120.9(10) yes
C(19) C(20) C(21) 118.9(10) yes
C(16) C(21) C(20) 121.0(9) yes
P(1) C(22) C(23) 108.6(7) yes
P(2) C(23) C(22) 107.2(7) yes
P(2) C(24) C(25) 120.9(7) yes
P(2) C(24) C(29) 120.8(8) yes
C(25) C(24) C(29) 118.0(9) yes
C(24) C(25) C(26) 120.0(10) yes
C(25) C(26) C(27) 122.2(11) yes
C(26) C(27) C(28) 118.3(10) yes
C(27) C(28) C(29) 119.3(10) yes
C(24) C(29) C(28) 122.1(10) yes
P(2) C(30) C(31) 121.7(8) yes
P(2) C(30) C(35) 118.3(7) yes
C(31) C(30) C(35) 119.5(10) yes
C(30) C(31) C(32) 120.9(10) yes
C(31) C(32) C(33) 119.7(11) yes
C(32) C(33) C(34) 118.6(12) yes
C(33) C(34) C(35) 122.3(13) yes
C(30) C(35) C(34) 118.9(11) yes
Co(1) C(36) O(1) 174.1(9) yes
Co(1) C(38) O(3) 174.3(10) yes
Co(1) C(37) O(2) 177.5(9) yes
Co(1) C(3*) C(2) 76.2(19) yes
Co(1) C(3*) C(3) 78.1(17) yes
Co(1) C(3*) C(2*) 76.0(15) yes
Co(1) C(3*) C(4) 102.6(13) yes
Co(1) C(3*) C(4*) 109.6(17) yes
C(2) C(3*) C(3) 88(2) yes
C(2) C(3*) C(2*) 38(2) yes
C(2) C(3*) C(4) 147(2) yes
C(2) C(3*) C(4*) 159(3) yes
C(3) C(3*) C(2*) 50(2) yes
C(3) C(3*) C(4) 59.6(17) yes
C(3) C(3*) C(4*) 74(2) yes
C(2*) C(3*) C(4) 109(2) yes
C(2*) C(3*) C(4*) 122(2) yes
C(4) C(3*) C(4*) 14.6(12) yes
C(3) C(4) C(3*) 36.9(12) yes
C(3) C(4) C(5) 115.7(12) yes
C(3) C(4) C(9) 124.1(12) yes
C(3) C(4) C(4*) 89(4) yes
C(3) C(4) C(5*) 98.3(17) yes
C(3) C(4) C(9*) 131.8(14) yes
C(3*) C(4) C(5) 151.6(14) yes
C(3*) C(4) C(9) 88.1(12) yes
C(3*) C(4) C(4*) 52(4) yes
C(3*) C(4) C(5*) 129.6(18) yes
C(3*) C(4) C(9*) 95.7(14) yes
C(5) C(4) C(9) 120.1(12) yes
C(5) C(4) C(4*) 150(4) yes
C(5) C(4) C(5*) 24.7(13) yes
C(5) C(4) C(9*) 112.4(13) yes
C(9) C(4) C(4*) 41(3) yes
C(9) C(4) C(5*) 136(2) yes
C(9) C(4) C(9*) 7.8(10) yes
C(4*) C(4) C(5*) 144(4) yes
C(4*) C(4) C(9*) 47(3) yes
C(5*) C(4) C(9*) 128(2) yes
C(4) C(5) C(6) 120.3(11) yes
C(4) C(5) C(4*) 7.3(11) yes
C(4) C(5) C(5*) 43(2) yes
C(4) C(5) C(6*) 135(2) yes
C(6) C(5) C(4*) 114.7(13) yes
C(6) C(5) C(5*) 143(2) yes
C(6) C(5) C(6*) 26.8(16) yes
C(4*) C(5) C(5*) 44(2) yes
C(4*) C(5) C(6*) 128(2) yes
C(5*) C(5) C(6*) 132(3) yes
C(5) C(6) C(7) 119.6(10) yes
C(5) C(6) C(6*) 36(2) yes
C(5) C(6) C(7*) 128.1(19) yes
C(7) C(6) C(6*) 137(2) yes
C(7) C(6) C(7*) 16.5(18) yes
C(6*) C(6) C(7*) 133(2) yes
C(6) C(7) C(8) 120.0(12) yes
C(6) C(7) C(7*) 21(2) yes
C(6) C(7) C(8*) 122(2) yes
C(8) C(7) C(7*) 130(2) yes
C(8) C(7) C(8*) 3(2) yes
C(7*) C(7) C(8*) 131(3) yes
C(7) C(8) C(9) 120.3(12) yes
C(7) C(8) C(8*) 6(4) yes
C(7) C(8) C(9*) 126.8(18) yes
C(9) C(8) C(8*) 123(3) yes
C(9) C(8) C(9*) 6.7(14) yes
C(8*) C(8) C(9*) 130(3) yes
C(4) C(9) C(8) 119.6(10) yes
C(4) C(9) C(4*) 16.6(13) yes
C(4) C(9) C(8*) 106.1(11) yes
C(4) C(9) C(9*) 140(4) yes
C(8) C(9) C(4*) 133.6(16) yes
C(8) C(9) C(8*) 13.6(9) yes
C(8) C(9) C(9*) 21(3) yes
C(4*) C(9) C(8*) 120.1(16) yes
C(4*) C(9) C(9*) 152(4) yes
C(8*) C(9) C(9*) 34(3) yes
C(3) C(4*) C(3*) 40.0(15) yes
C(3) C(4*) C(4) 74(4) yes
C(3) C(4*) C(5) 92.5(15) yes
C(3) C(4*) C(9) 150(2) yes
C(3) C(4*) C(5*) 80.3(18) yes
C(3) C(4*) C(9*) 157(2) yes
C(3*) C(4*) C(4) 113(4) yes
C(3*) C(4*) C(5) 132(2) yes
C(3*) C(4*) C(9) 116(2) yes
C(3*) C(4*) C(5*) 118(2) yes
C(3*) C(4*) C(9*) 122(2) yes
C(4) C(4*) C(5) 22(3) yes
C(4) C(4*) C(9) 123(4) yes
C(4) C(4*) C(5*) 25(3) yes
C(4) C(4*) C(9*) 119(4) yes
C(5) C(4*) C(9) 110.1(18) yes
C(5) C(4*) C(5*) 17.8(9) yes
C(5) C(4*) C(9*) 104.3(17) yes
C(9) C(4*) C(5*) 126(2) yes
C(9) C(4*) C(9*) 6.8(13) yes
C(5*) C(4*) C(9*) 120(2) yes
C(4) C(5*) C(5) 113(2) yes
C(4) C(5*) C(4*) 11.1(14) yes
C(4) C(5*) C(6*) 122(2) yes
C(5) C(5*) C(4*) 118(2) yes
C(5) C(5*) C(6*) 29(2) yes
C(4*) C(5*) C(6*) 122(2) yes
C(5) C(6*) C(6) 117(3) yes
C(5) C(6*) C(5*) 19.4(14) yes
C(5) C(6*) C(7*) 118(2) yes
C(6) C(6*) C(5*) 127(2) yes
C(6) C(6*) C(7*) 25.2(18) yes
C(5*) C(6*) C(7*) 118.8(19) yes
C(6) C(7*) C(7) 143(4) yes
C(6) C(7*) C(6*) 21.5(15) yes
C(6) C(7*) C(8*) 127(2) yes
C(7) C(7*) C(6*) 146(3) yes
C(7) C(7*) C(8*) 29.3(19) yes
C(6*) C(7*) C(8*) 120(2) yes
C(7) C(8*) C(8) 170(6) yes
C(7) C(8*) C(9) 132(2) yes
C(7) C(8*) C(7*) 20.1(15) yes
C(7) C(8*) C(9*) 140(2) yes
C(8) C(8*) C(9) 43(3) yes
C(8) C(8*) C(7*) 157(4) yes
C(8) C(8*) C(9*) 35(3) yes
C(9) C(8*) C(7*) 114.0(19) yes
C(9) C(8*) C(9*) 7.9(12) yes
C(7*) C(8*) C(9*) 122(2) yes
C(4) C(9*) C(8) 120.8(19) yes
C(4) C(9*) C(9) 32(3) yes
C(4) C(9*) C(4*) 14.3(10) yes
C(4) C(9*) C(8*) 106.0(17) yes
C(8) C(9*) C(9) 152(5) yes
C(8) C(9*) C(4*) 134(2) yes
C(8) C(9*) C(8*) 15.0(12) yes
C(9) C(9*) C(4*) 21(3) yes
C(9) C(9*) C(8*) 138(4) yes
C(4*) C(9*) C(8*) 119(2) yes
C(40) C(39) C(44) 120.0(7) yes
C(39) C(40) C(41) 120.0(6) yes
C(40) C(41) C(42) 120.0(6) yes
C(41) C(42) C(43) 119.9(7) yes
C(42) C(43) C(44) 120.0(6) yes
C(39) C(44) C(43) 120.0(6) yes
C(46) C(45) C(50) 119.8(8) yes
C(45) C(46) C(47) 120.1(8) yes
C(46) C(47) C(48) 120.1(7) yes
C(47) C(48) C(49) 119.8(8) yes
C(48) C(49) C(50) 120.0(8) yes
C(45) C(50) C(49) 120.2(7) yes
C(10) C(11) H(1) 120.2 no
C(12) C(11) H(1) 118.5 no
C(11) C(12) H(2) 120.4 no
C(13) C(12) H(2) 119.7 no
C(12) C(13) H(3) 120.4 no
C(14) C(13) H(3) 121.6 no
C(13) C(14) H(4) 118.5 no
C(15) C(14) H(4) 119.5 no
C(10) C(15) H(5) 119.9 no
C(14) C(15) H(5) 118.6 no
C(16) C(17) H(6) 118.9 no
C(18) C(17) H(6) 119.6 no
C(17) C(18) H(7) 120.1 no
C(19) C(18) H(7) 120.5 no
C(18) C(19) H(8) 119.8 no
C(20) C(19) H(8) 119.3 no
C(19) C(20) H(9) 120.5 no
C(21) C(20) H(9) 120.6 no
C(16) C(21) H(10) 119.8 no
C(20) C(21) H(10) 119.1 no
P(1) C(22) H(11) 110.6 no
P(1) C(22) H(12) 109.4 no
C(23) C(22) H(11) 109.2 no
C(23) C(22) H(12) 109.5 no
H(11) C(22) H(12) 109.5 no
P(2) C(23) H(13) 108.7 no
P(2) C(23) H(14) 110.9 no
C(22) C(23) H(13) 109.1 no
C(22) C(23) H(14) 111.5 no
H(13) C(23) H(14) 109.5 no
C(24) C(25) H(15) 120.3 no
C(26) C(25) H(15) 119.7 no
C(25) C(26) H(16) 119.1 no
C(27) C(26) H(16) 118.7 no
C(26) C(27) H(17) 121.5 no
C(28) C(27) H(17) 120.2 no
C(27) C(28) H(18) 120.9 no
C(29) C(28) H(18) 119.8 no
C(24) C(29) H(19) 119.1 no
C(28) C(29) H(19) 118.9 no
C(30) C(31) H(20) 120.2 no
C(32) C(31) H(20) 118.9 no
C(31) C(32) H(21) 121.3 no
C(33) C(32) H(21) 119.0 no
C(32) C(33) H(22) 121.2 no
C(34) C(33) H(22) 120.2 no
C(33) C(34) H(23) 118.7 no
C(35) C(34) H(23) 119.0 no
C(30) C(35) H(24) 121.1 no
C(34) C(35) H(24) 119.9 no

loop_
_geom_bond_atom_site_label_1
_geom_bond_atom_site_label_2
_geom_bond_distance
_geom_bond_publ_flag
Pt(1) Co(1) 2.5969(17) yes
Pt(1) P(1) 2.231(3) yes
Pt(1) P(2) 2.312(2) yes
Pt(1) C(1) 2.146(10) yes
Co(1) C(2) 2.204(16) yes
Co(1) C(3) 2.266(15) yes
Co(1) C(36) 1.777(12) yes
Co(1) C(38) 1.760(11) yes
Co(1) C(37) 1.752(12) yes
Co(1) C(3*) 2.24(2) yes
P(1) C(10) 1.801(13) yes
P(1) C(16) 1.822(11) yes
P(1) C(22) 1.857(10) yes
P(2) C(23) 1.847(11) yes
P(2) C(24) 1.818(10) yes
P(2) C(30) 1.822(11) yes
O(1) C(36) 1.163(15) yes
O(3) C(38) 1.168(14) yes
O(2) C(37) 1.170(14) yes
C(1) C(2) 1.52(2) yes
C(1) C(2*) 1.49(3) yes
C(2) C(3) 1.36(2) yes
C(2) C(2*) 0.93(3) yes
C(2) C(3*) 0.91(3) yes
C(3) C(2*) 1.12(3) yes
C(3) C(3*) 1.05(3) yes
C(3) C(4) 1.50(2) yes
C(3) C(4*) 1.57(3) yes
C(2*) C(3*) 1.45(4) yes
C(10) C(11) 1.428(17) yes
C(10) C(15) 1.394(18) yes
C(11) C(12) 1.389(18) yes
C(12) C(13) 1.395(19) yes
C(13) C(14) 1.416(19) yes
C(14) C(15) 1.349(18) yes
C(16) C(17) 1.364(14) yes
C(16) C(21) 1.413(15) yes
C(17) C(18) 1.367(15) yes
C(18) C(19) 1.376(16) yes
C(19) C(20) 1.382(14) yes
C(20) C(21) 1.358(15) yes
C(22) C(23) 1.535(13) yes
C(24) C(25) 1.368(16) yes
C(24) C(29) 1.367(14) yes
C(25) C(26) 1.379(15) yes
C(26) C(27) 1.352(16) yes
C(27) C(28) 1.384(16) yes
C(28) C(29) 1.381(14) yes
C(30) C(31) 1.371(14) yes
C(30) C(35) 1.410(17) yes
C(31) C(32) 1.388(17) yes
C(32) C(33) 1.381(19) yes
C(33) C(34) 1.397(18) yes
C(34) C(35) 1.348(18) yes
C(3*) C(4) 1.73(3) yes
C(3*) C(4*) 1.49(3) yes
C(4) C(5) 1.406(19) yes
C(4) C(9) 1.40(2) yes
C(4) C(4*) 0.47(2) yes
C(4) C(5*) 1.03(2) yes
C(4) C(9*) 1.68(3) yes
C(5) C(6) 1.400(19) yes
C(5) C(4*) 1.83(2) yes
C(5) C(5*) 0.64(3) yes
C(5) C(6*) 0.93(2) yes
C(6) C(7) 1.40(2) yes
C(6) C(6*) 0.71(3) yes
C(6) C(7*) 0.82(3) yes
C(7) C(8) 1.406(19) yes
C(7) C(7*) 0.65(2) yes
C(7) C(8*) 0.93(3) yes
C(8) C(9) 1.40(2) yes
C(8) C(8*) 0.48(3) yes
C(8) C(9*) 1.08(3) yes
C(9) C(4*) 1.08(3) yes
C(9) C(8*) 1.71(3) yes
C(9) C(9*) 0.35(3) yes
C(4*) C(5*) 1.44(3) yes
C(4*) C(9*) 1.40(4) yes
C(5*) C(6*) 1.43(3) yes
C(6*) C(7*) 1.40(4) yes
C(7*) C(8*) 1.44(3) yes
C(8*) C(9*) 1.43(4) yes
C(39) C(40) 1.396(12) yes
C(39) C(44) 1.396(11) yes
C(40) C(41) 1.396(12) yes
C(41) C(42) 1.396(11) yes
C(42) C(43) 1.396(12) yes
C(43) C(44) 1.396(12) yes
C(45) C(46) 1.397(13) yes
C(45) C(50) 1.399(15) yes
C(46) C(47) 1.402(14) yes
C(47) C(48) 1.399(15) yes
C(48) C(49) 1.398(13) yes
C(49) C(50) 1.402(15) yes
C(11) H(1) 0.950 no
C(12) H(2) 0.950 no
C(13) H(3) 0.950 no
C(14) H(4) 0.950 no
C(15) H(5) 0.950 no
C(17) H(6) 0.950 no
C(18) H(7) 0.950 no
C(19) H(8) 0.950 no
C(20) H(9) 0.950 no
C(21) H(10) 0.950 no
C(22) H(11) 0.950 no
C(22) H(12) 0.950 no
C(23) H(13) 0.950 no
C(23) H(14) 0.950 no
C(25) H(15) 0.950 no
C(26) H(16) 0.950 no
C(27) H(17) 0.950 no
C(28) H(18) 0.950 no
C(29) H(19) 0.950 no
C(31) H(20) 0.950 no
C(32) H(21) 0.950 no
C(33) H(22) 0.950 no
C(34) H(23) 0.950 no
C(35) H(24) 0.950 no

loop_
_geom_contact_atom_site_label_1
_geom_contact_atom_site_label_2
_geom_contact_distance
_geom_contact_site_symmetry_2
O(1) C(20) 3.349(13) 2_656
O(1) C(21) 3.510(13) 2_656
O(1) C(33) 3.596(14) 2_656
O(1) C(34) 3.403(14) 2_656
O(3) C(7) 3.379(17) 3_667
O(3) C(8) 3.508(17) 3_667
O(3) C(8*) 3.37(2) 3_667
O(3) C(40) 3.580(11) 4_455
O(2) C(22) 3.335(13) 2_656
O(2) C(27) 3.478(12) 3_767
O(2) C(28) 3.396(12) 3_767
C(12) C(42) 3.581(15) .
C(13) C(49) 3.494(18) 2_655
C(13) C(50) 3.576(18) 2_655
C(17) C(32) 3.581(16) 4_454
C(20) O(1) 3.349(13) 2_646
C(21) O(1) 3.510(13) 2_646
C(22) O(2) 3.335(13) 2_646
C(26) C(42) 3.583(14) 4_555
C(27) O(2) 3.478(12) 3_767
C(28) O(2) 3.396(12) 3_767
C(32) C(17) 3.581(16) 4_555
C(33) O(1) 3.596(14) 2_646
C(34) O(1) 3.403(14) 2_646
C(7) O(3) 3.379(17) 3_667
C(8) O(3) 3.508(17) 3_667
C(8*) O(3) 3.37(2) 3_667
C(40) O(3) 3.580(11) 4_554
C(42) C(12) 3.581(15) .
C(42) C(26) 3.583(14) 4_454
C(49) C(13) 3.494(18) 2_645
C(50) C(13) 3.576(18) 2_645
O(1) H(9) 2.632 2_656
O(1) H(10) 2.947 2_656
O(1) H(22) 3.476 2_656
O(1) H(23) 3.136 2_656
O(3) H(7) 3.069 4_555
O(3) H(8) 3.176 4_555
O(3) H(17) 3.108 3_767
O(2) H(1) 3.271 2_656
O(2) H(10) 3.318 2_656
O(2) H(11) 3.013 2_656
O(2) H(12) 2.831 2_656
O(2) H(17) 3.173 3_767
O(2) H(18) 3.009 3_767
C(10) H(21) 3.339 4_454
C(11) H(20) 3.256 4_454
C(11) H(21) 3.211 4_454
C(12) H(20) 2.976 4_454
C(12) H(21) 2.981 4_454
C(13) H(21) 2.927 4_454
C(14) H(21) 3.042 4_454
C(14) H(22) 3.289 2_656
C(15) H(21) 3.276 4_454
C(15) H(22) 3.361 2_656
C(17) H(19) 3.336 4_454
C(18) H(19) 2.792 4_454
C(19) H(16) 3.555 2_646
C(19) H(17) 3.408 2_646
C(19) H(18) 3.210 4_454
C(19) H(19) 3.031 4_454
C(20) H(18) 3.035 4_454
C(21) H(18) 3.380 4_454
C(25) H(9) 3.285 2_656
C(26) H(8) 3.147 2_656
C(26) H(9) 2.983 2_656
C(27) H(8) 3.034 2_656
C(27) H(9) 3.446 2_656
C(27) H(18) 3.553 3_767
C(28) H(18) 3.344 3_767
C(30) H(7) 3.548 4_555
C(31) H(2) 3.573 4_555
C(31) H(6) 3.335 4_555
C(32) H(6) 2.854 4_555
C(33) H(4) 3.524 2_646
C(33) H(6) 3.297 4_555
C(33) H(7) 3.516 4_555
C(34) H(7) 3.444 4_555
C(35) H(7) 3.480 4_555
C(36) H(9) 3.185 2_656
C(36) H(10) 3.169 2_656
C(38) H(17) 3.291 3_767
C(37) H(10) 3.323 2_656
C(37) H(11) 3.333 2_656
C(37) H(17) 3.294 3_767
C(37) H(18) 3.261 3_767
C(5) H(11) 3.425 2_656
C(5) H(12) 3.500 2_656
C(5) H(14) 3.115 2_656
C(6) H(12) 3.449 2_656
C(6) H(14) 3.146 2_656
C(7) H(8) 2.936 2_556
C(8) H(8) 3.459 2_556
C(8) H(16) 3.299 1_455
C(8) H(17) 3.086 1_455
C(9) H(16) 3.424 1_455
C(5*) H(3) 3.311 3_666
C(5*) H(14) 3.594 2_656
C(6*) H(14) 2.989 2_656
C(7*) H(8) 2.987 2_556
C(8*) H(8) 3.175 2_556
C(8*) H(16) 3.347 1_455
C(8*) H(17) 3.181 1_455
C(9*) H(16) 3.310 1_455
C(9*) H(17) 3.586 1_455
C(39) H(2) 3.423 .
C(39) H(23) 3.526 4_554
C(39) H(24) 3.091 4_554
C(40) H(2) 3.498 .
C(40) H(23) 3.532 4_554
C(40) H(24) 3.199 4_554
C(41) H(1) 3.310 .
C(41) H(2) 3.247 .
C(42) H(1) 3.191 .
C(42) H(2) 2.887 .
C(43) H(2) 2.795 .
C(44) H(2) 3.083 .
C(45) H(4) 3.233 2_645
C(46) H(23) 3.389 1_554
C(47) H(13) 3.255 4_454
C(48) H(13) 3.096 4_454
C(48) H(15) 3.325 4_454
C(49) H(3) 2.853 2_645
C(49) H(4) 3.462 2_645
C(49) H(13) 3.484 4_454
C(49) H(15) 2.753 4_454
C(50) H(3) 2.892 2_645
C(50) H(4) 3.135 2_645
C(50) H(15) 3.255 4_454
H(1) O(2) 3.271 2_646
H(1) C(41) 3.310 .
H(1) C(42) 3.191 .
H(1) H(20) 3.297 4_454
H(2) C(31) 3.573 4_454
H(2) C(39) 3.423 .
H(2) C(40) 3.498 .
H(2) C(41) 3.247 .
H(2) C(42) 2.887 .
H(2) C(43) 2.795 .
H(2) C(44) 3.083 .
H(2) H(20) 2.763 4_454
H(2) H(21) 3.406 4_454
H(3) C(5*) 3.311 3_666
H(3) C(49) 2.853 2_655
H(3) C(50) 2.892 2_655
H(3) H(21) 3.379 4_454
H(4) C(33) 3.524 2_656
H(4) C(45) 3.233 2_655
H(4) C(49) 3.462 2_655
H(4) C(50) 3.135 2_655
H(4) H(21) 3.507 4_454
H(4) H(22) 2.624 2_656
H(5) H(22) 2.777 2_656
H(6) C(31) 3.335 4_454
H(6) C(32) 2.854 4_454
H(6) C(33) 3.297 4_454
H(6) H(20) 3.571 4_454
H(6) H(21) 2.781 4_454
H(6) H(22) 3.515 4_454
H(7) O(3) 3.069 4_454
H(7) C(30) 3.548 4_454
H(7) C(33) 3.516 4_454
H(7) C(34) 3.444 4_454
H(7) C(35) 3.480 4_454
H(7) H(19) 2.831 4_454
H(8) O(3) 3.176 4_454
H(8) C(26) 3.147 2_646
H(8) C(27) 3.034 2_646
H(8) C(7) 2.936 2_546
H(8) C(8) 3.459 2_546
H(8) C(7*) 2.987 2_546
H(8) C(8*) 3.175 2_546
H(8) H(16) 2.874 2_646
H(8) H(17) 2.656 2_646
H(8) H(18) 3.496 4_454
H(8) H(19) 3.204 4_454
H(9) O(1) 2.632 2_646
H(9) C(25) 3.285 2_646
H(9) C(26) 2.983 2_646
H(9) C(27) 3.446 2_646
H(9) C(36) 3.185 2_646
H(9) H(15) 3.457 2_646
H(9) H(16) 2.985 2_646
H(9) H(18) 3.235 4_454
H(10) O(1) 2.947 2_646
H(10) O(2) 3.318 2_646
H(10) C(36) 3.169 2_646
H(10) C(37) 3.323 2_646
H(11) O(2) 3.013 2_646
H(11) C(37) 3.333 2_646
H(11) C(5) 3.425 2_646
H(12) O(2) 2.831 2_646
H(12) C(5) 3.500 2_646
H(12) C(6) 3.449 2_646
H(13) C(47) 3.255 4_555
H(13) C(48) 3.096 4_555
H(13) C(49) 3.484 4_555
H(14) C(5) 3.115 2_646
H(14) C(6) 3.146 2_646
H(14) C(5*) 3.594 2_646
H(14) C(6*) 2.989 2_646
H(15) C(48) 3.325 4_555
H(15) C(49) 2.753 4_555
H(15) C(50) 3.255 4_555
H(15) H(9) 3.457 2_656
H(16) C(19) 3.555 2_656
H(16) C(8) 3.299 1_655
H(16) C(9) 3.424 1_655
H(16) C(8*) 3.347 1_655
H(16) C(9*) 3.310 1_655
H(16) H(8) 2.874 2_656
H(16) H(9) 2.985 2_656
H(17) O(3) 3.108 3_767
H(17) O(2) 3.173 3_767
H(17) C(19) 3.408 2_656
H(17) C(38) 3.291 3_767
H(17) C(37) 3.294 3_767
H(17) C(8) 3.086 1_655
H(17) C(8*) 3.181 1_655
H(17) C(9*) 3.586 1_655
H(17) H(8) 2.656 2_656
H(18) O(2) 3.009 3_767
H(18) C(19) 3.210 4_555
H(18) C(20) 3.035 4_555
H(18) C(21) 3.380 4_555
H(18) C(27) 3.553 3_767
H(18) C(28) 3.344 3_767
H(18) C(37) 3.261 3_767
H(18) H(8) 3.496 4_555
H(18) H(9) 3.235 4_555
H(18) H(18) 3.347 3_767
H(19) C(17) 3.336 4_555
H(19) C(18) 2.792 4_555
H(19) C(19) 3.031 4_555
H(19) H(7) 2.831 4_555
H(19) H(8) 3.204 4_555
H(20) C(11) 3.256 4_555
H(20) C(12) 2.976 4_555
H(20) H(1) 3.297 4_555
H(20) H(2) 2.763 4_555
H(20) H(6) 3.571 4_555
H(21) C(10) 3.339 4_555
H(21) C(11) 3.211 4_555
H(21) C(12) 2.981 4_555
H(21) C(13) 2.927 4_555
H(21) C(14) 3.042 4_555
H(21) C(15) 3.276 4_555
H(21) H(2) 3.406 4_555
H(21) H(3) 3.379 4_555
H(21) H(4) 3.507 4_555
H(21) H(6) 2.781 4_555
H(22) O(1) 3.476 2_646
H(22) C(14) 3.289 2_646
H(22) C(15) 3.361 2_646
H(22) H(4) 2.624 2_646
H(22) H(5) 2.777 2_646
H(22) H(6) 3.515 4_555
H(23) O(1) 3.136 2_646
H(23) C(39) 3.526 4_455
H(23) C(40) 3.532 4_455
H(23) C(46) 3.389 1_556
H(24) C(39) 3.091 4_455
H(24) C(40) 3.199 4_455

loop_
_geom_torsion_atom_site_label_1
_geom_torsion_atom_site_label_2
_geom_torsion_atom_site_label_3
_geom_torsion_atom_site_label_4
_geom_torsion
Co(1) Pt(1) P(1) C(10) 31.4(6)
Co(1) Pt(1) P(1) C(16) -89.8(5)
Co(1) Pt(1) P(1) C(22) 147.4(4)
P(1) Pt(1) Co(1) C(2) 54.4(6)
P(1) Pt(1) Co(1) C(3) 34.9(6)
P(1) Pt(1) Co(1) C(36) -67.3(5)
P(1) Pt(1) Co(1) C(38) 162.1(5)
P(1) Pt(1) Co(1) C(37) -115(2)
P(1) Pt(1) Co(1) C(3*) 61.0(8)
Co(1) Pt(1) P(2) C(23) -148.8(3)
Co(1) Pt(1) P(2) C(24) -26.8(4)
Co(1) Pt(1) P(2) C(30) 103.2(3)
P(2) Pt(1) Co(1) C(2) -160.3(5)
P(2) Pt(1) Co(1) C(3) -179.8(3)
P(2) Pt(1) Co(1) C(36) 78.0(3)
P(2) Pt(1) Co(1) C(38) -52.6(3)
P(2) Pt(1) Co(1) C(37) 30(2)
P(2) Pt(1) Co(1) C(3*) -153.6(7)
Co(1) Pt(1) C(1) C(2) -22.2(8)
Co(1) Pt(1) C(1) C(2*) 13.7(14)
C(1) Pt(1) Co(1) C(2) 15.8(6)
C(1) Pt(1) Co(1) C(3) -3.7(5)
C(1) Pt(1) Co(1) C(36) -105.9(4)
C(1) Pt(1) Co(1) C(38) 123.5(4)
C(1) Pt(1) Co(1) C(37) -154(2)
C(1) Pt(1) Co(1) C(3*) 22.4(8)
P(1) Pt(1) P(2) C(23) 23.8(3)
P(1) Pt(1) P(2) C(24) 145.8(4)
P(1) Pt(1) P(2) C(30) -84.1(3)
P(2) Pt(1) P(1) C(10) -115.2(4)
P(2) Pt(1) P(1) C(16) 123.6(4)
P(2) Pt(1) P(1) C(22) 0.8(4)
P(1) Pt(1) C(1) C(2) 165.9(8)
P(1) Pt(1) C(1) C(2*) -158.2(14)
C(1) Pt(1) P(1) C(10) 68.9(5)
C(1) Pt(1) P(1) C(16) -52.3(5)
C(1) Pt(1) P(1) C(22) -175.1(5)
P(2) Pt(1) C(1) C(2) 101(4)
P(2) Pt(1) C(1) C(2*) 136(4)
C(1) Pt(1) P(2) C(23) 89(4)
C(1) Pt(1) P(2) C(24) -149(4)
C(1) Pt(1) P(2) C(30) -19(4)
Pt(1) Co(1) C(2) C(1) -22.7(8)
Pt(1) Co(1) C(2) C(3) -145.6(12)
Pt(1) Co(1) C(2) C(2*) -91(2)
Pt(1) Co(1) C(2) C(3*) 163(2)
Pt(1) Co(1) C(3) C(2) 33.1(11)
Pt(1) Co(1) C(3) C(2*) -9.9(19)
Pt(1) Co(1) C(3) C(3*) 76.6(18)
Pt(1) Co(1) C(3) C(4) 153.8(9)
Pt(1) Co(1) C(3) C(4*) 136.0(11)
Pt(1) Co(1) C(36) O(1) -148(9)
Pt(1) Co(1) C(38) O(3) 159(9)
Pt(1) Co(1) C(37) O(2) -59(29)
Pt(1) Co(1) C(3*) C(2) -16(2)
Pt(1) Co(1) C(3*) C(3) -106.9(17)
Pt(1) Co(1) C(3*) C(2*) -55.4(16)
Pt(1) Co(1) C(3*) C(4) -161.7(11)
Pt(1) Co(1) C(3*) C(4*) -175.0(17)
C(2) Co(1) C(3) C(2*) -43(2)
C(2) Co(1) C(3) C(3*) 43.5(19)
C(2) Co(1) C(3) C(4) 120.7(17)
C(2) Co(1) C(3) C(4*) 102.9(17)
C(3) Co(1) C(2) C(1) 122.9(16)
C(3) Co(1) C(2) C(2*) 54(2)
C(3) Co(1) C(2) C(3*) -51(2)
C(2) Co(1) C(36) O(1) 152(9)
C(36) Co(1) C(2) C(1) 36.5(11)
C(36) Co(1) C(2) C(3) -86.4(12)
C(36) Co(1) C(2) C(2*) -32(2)
C(36) Co(1) C(2) C(3*) -138(2)
C(2) Co(1) C(38) O(3) -134(9)
C(38) Co(1) C(2) C(1) -94.7(10)
C(38) Co(1) C(2) C(3) 142.4(11)
C(38) Co(1) C(2) C(2*) -163(2)
C(38) Co(1) C(2) C(3*) 91(2)
C(2) Co(1) C(37) O(2) 133(28)
C(37) Co(1) C(2) C(1) 154.9(8)
C(37) Co(1) C(2) C(3) 32.0(13)
C(37) Co(1) C(2) C(2*) 86(2)
C(37) Co(1) C(2) C(3*) -19(2)
C(2) Co(1) C(3*) C(3) -91(2)
C(2) Co(1) C(3*) C(2*) -39(2)
C(2) Co(1) C(3*) C(4) -146(2)
C(2) Co(1) C(3*) C(4*) -159(3)
C(3*) Co(1) C(2) C(1) 174(2)
C(3*) Co(1) C(2) C(3) 51(2)
C(3*) Co(1) C(2) C(2*) 105(3)
C(3) Co(1) C(36) O(1) 115(9)
C(36) Co(1) C(3) C(2) 105.4(11)
C(36) Co(1) C(3) C(2*) 62.4(19)
C(36) Co(1) C(3) C(3*) 148.9(18)
C(36) Co(1) C(3) C(4) -133.9(10)
C(36) Co(1) C(3) C(4*) -151.7(11)
C(3) Co(1) C(38) O(3) -107(9)
C(38) Co(1) C(3) C(2) -49.6(14)
C(38) Co(1) C(3) C(2*) -93(2)
C(38) Co(1) C(3) C(3*) -6(2)
C(38) Co(1) C(3) C(4) 71.1(12)
C(38) Co(1) C(3) C(4*) 53.3(14)
C(3) Co(1) C(37) O(2) 151(28)
C(37) Co(1) C(3) C(2) -152.7(12)
C(37) Co(1) C(3) C(2*) 164.4(19)
C(37) Co(1) C(3) C(3*) -109.2(19)
C(37) Co(1) C(3) C(4) -31.9(11)
C(37) Co(1) C(3) C(4*) -49.8(12)
C(3) Co(1) C(3*) C(2) 91(2)
C(3) Co(1) C(3*) C(2*) 51.5(19)
C(3) Co(1) C(3*) C(4) -54.8(16)
C(3) Co(1) C(3*) C(4*) -68(2)
C(3*) Co(1) C(3) C(2) -43.5(19)
C(3*) Co(1) C(3) C(2*) -86(2)
C(3*) Co(1) C(3) C(4) 77(2)
C(3*) Co(1) C(3) C(4*) 59(2)
C(36) Co(1) C(38) O(3) 102(9)
C(38) Co(1) C(36) O(1) -88(9)
C(36) Co(1) C(37) O(2) -104(28)
C(37) Co(1) C(36) O(1) 23(9)
C(36) Co(1) C(3*) C(2) 52(2)
C(36) Co(1) C(3*) C(3) -39(2)
C(36) Co(1) C(3*) C(2*) 13(2)
C(36) Co(1) C(3*) C(4) -93.6(13)
C(36) Co(1) C(3*) C(4*) -106.9(18)
C(3*) Co(1) C(36) O(1) 132(9)
C(38) Co(1) C(37) O(2) 22(28)
C(37) Co(1) C(38) O(3) -9(9)
C(38) Co(1) C(3*) C(2) -94(2)
C(38) Co(1) C(3*) C(3) 175.1(17)
C(38) Co(1) C(3*) C(2*) -133.4(16)
C(38) Co(1) C(3*) C(4) 120.3(12)
C(38) Co(1) C(3*) C(4*) 107.1(18)
C(3*) Co(1) C(38) O(3) -110(9)
C(37) Co(1) C(3*) C(2) 163(2)
C(37) Co(1) C(3*) C(3) 72.3(18)
C(37) Co(1) C(3*) C(2*) 123.8(16)
C(37) Co(1) C(3*) C(4) 17.5(13)
C(37) Co(1) C(3*) C(4*) 4.2(19)
C(3*) Co(1) C(37) O(2) 125(28)
Pt(1) P(1) C(10) C(11) 175.5(7)
Pt(1) P(1) C(10) C(15) 0.9(10)
Pt(1) P(1) C(16) C(17) 84.0(10)
Pt(1) P(1) C(16) C(21) -84.7(10)
Pt(1) P(1) C(22) C(23) -31.5(8)
C(10) P(1) C(16) C(17) -42.8(11)
C(10) P(1) C(16) C(21) 148.4(10)
C(16) P(1) C(10) C(11) -56.7(10)
C(16) P(1) C(10) C(15) 128.7(10)
C(10) P(1) C(22) C(23) 91.5(8)
C(22) P(1) C(10) C(11) 56.0(10)
C(22) P(1) C(10) C(15) -118.6(10)
C(16) P(1) C(22) C(23) -159.0(7)
C(22) P(1) C(16) C(17) -152.3(9)
C(22) P(1) C(16) C(21) 39.0(11)
Pt(1) P(2) C(23) C(22) -49.5(6)
Pt(1) P(2) C(24) C(25) -79.2(10)
Pt(1) P(2) C(24) C(29) 94.9(9)
Pt(1) P(2) C(30) C(31) 170.4(7)
Pt(1) P(2) C(30) C(35) -1.4(9)
C(23) P(2) C(24) C(25) 42.1(10)
C(23) P(2) C(24) C(29) -143.8(9)
C(24) P(2) C(23) C(22) 177.1(6)
C(23) P(2) C(30) C(31) 59.7(9)
C(23) P(2) C(30) C(35) -112.2(9)
C(30) P(2) C(23) C(22) 67.8(7)
C(24) P(2) C(30) C(31) -50.3(10)
C(24) P(2) C(30) C(35) 137.8(8)
C(30) P(2) C(24) C(25) 147.6(9)
C(30) P(2) C(24) C(29) -38.3(10)
Pt(1) C(1) C(2) Co(1) 26.6(9)
Pt(1) C(1) C(2) C(3) 107.8(15)
Pt(1) C(1) C(2) C(2*) 109(2)
Pt(1) C(1) C(2) C(3*) 155(20)
Pt(1) C(1) C(2*) C(2) -80.2(19)
Pt(1) C(1) C(2*) C(3) -78(6)
Pt(1) C(1) C(2*) C(3*) -84(2)
C(2) C(1) C(2*) C(3) 2(2)
C(2) C(1) C(2*) C(3*) -3.5(15)
C(2*) C(1) C(2) Co(1) -82(2)
C(2*) C(1) C(2) C(3) -0.7(11)
C(2*) C(1) C(2) C(3*) 46(20)
Co(1) C(2) C(3) C(2*) 98(2)
Co(1) C(2) C(3) C(3*) -90(2)
Co(1) C(2) C(3) C(4) -100.5(14)
Co(1) C(2) C(3) C(4*) -100.4(13)
Co(1) C(2) C(2*) C(1) 106.2(9)
Co(1) C(2) C(2*) C(3) -73.0(14)
Co(1) C(2) C(2*) C(3*) -79(2)
Co(1) C(2) C(3*) C(3) 78.2(15)
Co(1) C(2) C(3*) C(2*) 85(2)
Co(1) C(2) C(3*) C(4) 92(4)
Co(1) C(2) C(3*) C(4*) 109(8)
C(1) C(2) C(3) Co(1) -97.1(14)
C(1) C(2) C(3) C(2*) 0.8(13)
C(1) C(2) C(3) C(3*) 173(2)
C(1) C(2) C(3) C(4) 162.4(13)
C(1) C(2) C(3) C(4*) 162.5(15)
C(1) C(2) C(2*) C(3) -179.3(11)
C(1) C(2) C(2*) C(3*) 175(2)
C(1) C(2) C(3*) Co(1) -130(20)
C(1) C(2) C(3*) C(3) -51(20)
C(1) C(2) C(3*) C(2*) -45(19)
C(1) C(2) C(3*) C(4) -38(23)
C(1) C(2) C(3*) C(4*) -20(27)
C(3) C(2) C(2*) C(1) 179.3(11)
C(3) C(2) C(2*) C(3*) -6(2)
C(2*) C(2) C(3) Co(1) -98(2)
C(2*) C(2) C(3) C(3*) 172(3)
C(2*) C(2) C(3) C(4) 162(2)
C(2*) C(2) C(3) C(4*) 162(2)
C(3) C(2) C(3*) Co(1) -78.2(15)
C(3) C(2) C(3*) C(2*) 7(2)
C(3) C(2) C(3*) C(4) 14(3)
C(3) C(2) C(3*) C(4*) 31(7)
C(3*) C(2) C(3) Co(1) 90(2)
C(3*) C(2) C(3) C(2*) -172(3)
C(3*) C(2) C(3) C(4) -11(2)
C(3*) C(2) C(3) C(4*) -11(2)
C(2*) C(2) C(3*) Co(1) -85(2)
C(2*) C(2) C(3*) C(3) -7(2)
C(2*) C(2) C(3*) C(4) 7(5)
C(2*) C(2) C(3*) C(4*) 24(9)
C(3*) C(2) C(2*) C(1) -175(2)
C(3*) C(2) C(2*) C(3) 6(2)
Co(1) C(3) C(2*) C(1) 69(5)
Co(1) C(3) C(2*) C(2) 70.5(17)
Co(1) C(3) C(2*) C(3*) 75.7(15)
Co(1) C(3) C(3*) C(2) -76.3(18)
Co(1) C(3) C(3*) C(2*) -81.7(16)
Co(1) C(3) C(3*) C(4) 112.4(9)
Co(1) C(3) C(3*) C(4*) 114.7(14)
Co(1) C(3) C(4) C(3*) -71.5(16)
Co(1) C(3) C(4) C(5) 118.7(11)
Co(1) C(3) C(4) C(9) -56.5(16)
Co(1) C(3) C(4) C(4*) -78(3)
Co(1) C(3) C(4) C(5*) 137.1(17)
Co(1) C(3) C(4) C(9*) -57(2)
Co(1) C(3) C(4*) C(3*) -65.5(17)
Co(1) C(3) C(4*) C(4) 107(3)
Co(1) C(3) C(4*) C(5) 118.8(10)
Co(1) C(3) C(4*) C(9) -21(4)
Co(1) C(3) C(4*) C(5*) 131.7(14)
Co(1) C(3) C(4*) C(9*) -18(5)
C(2) C(3) C(2*) C(1) -2(2)
C(2) C(3) C(2*) C(3*) 5(2)
C(2) C(3) C(3*) Co(1) 76.3(18)
C(2) C(3) C(3*) C(2*) -5(2)
C(2) C(3) C(3*) C(4) -171(2)
C(2) C(3) C(3*) C(4*) -169(2)
C(2) C(3) C(4) C(3*) 7.1(16)
C(2) C(3) C(4) C(5) -162.7(14)
C(2) C(3) C(4) C(9) 22(2)
C(2) C(3) C(4) C(4*) 0(3)
C(2) C(3) C(4) C(5*) -144(2)
C(2) C(3) C(4) C(9*) 22(2)
C(2) C(3) C(4*) C(3*) 7.6(17)
C(2) C(3) C(4*) C(4) -180(3)
C(2) C(3) C(4*) C(5) -168.1(12)
C(2) C(3) C(4*) C(9) 52(4)
C(2) C(3) C(4*) C(5*) -155.2(16)
C(2) C(3) C(4*) C(9*) 55(5)
C(2*) C(3) C(3*) Co(1) 81.7(16)
C(2*) C(3) C(3*) C(2) 5(2)
C(2*) C(3) C(3*) C(4) -165.9(19)
C(2*) C(3) C(3*) C(4*) -164(2)
C(3*) C(3) C(2*) C(1) -7(6)
C(3*) C(3) C(2*) C(2) -5(2)
C(2*) C(3) C(4) C(3*) 49(6)
C(2*) C(3) C(4) C(5) -121(6)
C(2*) C(3) C(4) C(9) 64(6)
C(2*) C(3) C(4) C(4*) 42(7)
C(2*) C(3) C(4) C(5*) -102(6)
C(2*) C(3) C(4) C(9*) 64(7)
C(4) C(3) C(2*) C(1) -56(10)
C(4) C(3) C(2*) C(2) -54(7)
C(4) C(3) C(2*) C(3*) -49(6)
C(2*) C(3) C(4*) C(3*) 30(3)
C(2*) C(3) C(4*) C(4) -157(4)
C(2*) C(3) C(4*) C(5) -146(3)
C(2*) C(3) C(4*) C(9) 75(6)
C(2*) C(3) C(4*) C(5*) -133(3)
C(2*) C(3) C(4*) C(9*) 78(6)
C(4*) C(3) C(2*) C(1) -34(8)
C(4*) C(3) C(2*) C(2) -33(4)
C(4*) C(3) C(2*) C(3*) -27(3)
C(3*) C(3) C(4) C(5) -169.8(17)
C(3*) C(3) C(4) C(9) 15(2)
C(3*) C(3) C(4) C(4*) -7(3)
C(3*) C(3) C(4) C(5*) -151(2)
C(3*) C(3) C(4) C(9*) 15(2)
C(4) C(3) C(3*) Co(1) -112.4(9)
C(4) C(3) C(3*) C(2) 171(2)
C(4) C(3) C(3*) C(2*) 165.9(19)
C(4) C(3) C(3*) C(4*) 2.2(12)
C(3*) C(3) C(4*) C(4) 173(4)
C(3*) C(3) C(4*) C(5) -176(2)
C(3*) C(3) C(4*) C(9) 45(4)
C(3*) C(3) C(4*) C(5*) -163(2)
C(3*) C(3) C(4*) C(9*) 48(5)
C(4*) C(3) C(3*) Co(1) -114.7(14)
C(4*) C(3) C(3*) C(2) 169(2)
C(4*) C(3) C(3*) C(2*) 164(2)
C(4*) C(3) C(3*) C(4) -2.2(12)
C(4) C(3) C(4*) C(3*) -173(4)
C(4) C(3) C(4*) C(5) 12(2)
C(4) C(3) C(4*) C(9) -128(7)
C(4) C(3) C(4*) C(5*) 25(2)
C(4) C(3) C(4*) C(9*) -125(7)
C(4*) C(3) C(4) C(3*) 7(3)
C(4*) C(3) C(4) C(5) -163(4)
C(4*) C(3) C(4) C(9) 22(3)
C(4*) C(3) C(4) C(5*) -145(4)
C(4*) C(3) C(4) C(9*) 21(3)
C(1) C(2*) C(3*) Co(1) 91.0(17)
C(1) C(2*) C(3*) C(2) 6(2)
C(1) C(2*) C(3*) C(3) 177(2)
C(1) C(2*) C(3*) C(4) -170.2(15)
C(1) C(2*) C(3*) C(4*) -164(2)
C(2) C(2*) C(3*) Co(1) 85(2)
C(2) C(2*) C(3*) C(3) 171(3)
C(2) C(2*) C(3*) C(4) -176(3)
C(2) C(2*) C(3*) C(4*) -170(3)
C(3) C(2*) C(3*) Co(1) -86.0(17)
C(3) C(2*) C(3*) C(2) -171(3)
C(3) C(2*) C(3*) C(4) 12.8(17)
C(3) C(2*) C(3*) C(4*) 19(2)
P(1) C(10) C(11) C(12) -179.0(8)
P(1) C(10) C(15) C(14) 178.9(9)
C(11) C(10) C(15) C(14) 4.2(17)
C(15) C(10) C(11) C(12) -4.1(16)
C(10) C(11) C(12) C(13) 3.8(17)
C(11) C(12) C(13) C(14) -3.3(17)
C(12) C(13) C(14) C(15) 3.5(19)
C(13) C(14) C(15) C(10) -4.0(19)
P(1) C(16) C(17) C(18) -171.7(9)
P(1) C(16) C(21) C(20) 172.7(9)
C(17) C(16) C(21) C(20) 3.8(18)
C(21) C(16) C(17) C(18) -2.6(17)
C(16) C(17) C(18) C(19) 0.3(14)
C(17) C(18) C(19) C(20) 1.0(18)
C(18) C(19) C(20) C(21) 0.2(15)
C(19) C(20) C(21) C(16) -2.6(18)
P(1) C(22) C(23) P(2) 51.6(8)
P(2) C(24) C(25) C(26) 176.1(8)
P(2) C(24) C(29) C(28) -174.5(9)
C(25) C(24) C(29) C(28) -0.2(13)
C(29) C(24) C(25) C(26) 1.9(16)
C(24) C(25) C(26) C(27) -3.6(17)
C(25) C(26) C(27) C(28) 3.5(17)
C(26) C(27) C(28) C(29) -1.7(16)
C(27) C(28) C(29) C(24) 0.1(14)
P(2) C(30) C(31) C(32) -172.5(8)
P(2) C(30) C(35) C(34) 173.5(9)
C(31) C(30) C(35) C(34) 1.4(17)
C(35) C(30) C(31) C(32) -0.7(14)
C(30) C(31) C(32) C(33) -0.5(13)
C(31) C(32) C(33) C(34) 1.0(18)
C(32) C(33) C(34) C(35) -0.3(15)
C(33) C(34) C(35) C(30) -0.9(18)
Co(1) C(3*) C(4) C(3) 67.9(16)
Co(1) C(3*) C(4) C(5) 88(2)
Co(1) C(3*) C(4) C(9) -99.7(12)
Co(1) C(3*) C(4) C(4*) -121(4)
Co(1) C(3*) C(4) C(5*) 106(2)
Co(1) C(3*) C(4) C(9*) -101.1(15)
Co(1) C(3*) C(4*) C(3) 70.7(17)
Co(1) C(3*) C(4*) C(4) 63(4)
Co(1) C(3*) C(4*) C(5) 77(2)
Co(1) C(3*) C(4*) C(9) -86(2)
Co(1) C(3*) C(4*) C(5*) 90(2)
Co(1) C(3*) C(4*) C(9*) -89(2)
C(2) C(3*) C(4) C(3) -16(3)
C(2) C(3*) C(4) C(5) 4(4)
C(2) C(3*) C(4) C(9) 176(4)
C(2) C(3*) C(4) C(4*) 155(6)
C(2) C(3*) C(4) C(5*) 22(6)
C(2) C(3*) C(4) C(9*) 175(4)
C(2) C(3*) C(4*) C(3) -32(7)
C(2) C(3*) C(4*) C(4) -40(10)
C(2) C(3*) C(4*) C(5) -27(9)
C(2) C(3*) C(4*) C(9) 171(7)
C(2) C(3*) C(4*) C(5*) -13(9)
C(2) C(3*) C(4*) C(9*) 168(7)
C(3) C(3*) C(4) C(5) 20(3)
C(3) C(3*) C(4) C(9) -167.6(17)
C(3) C(3*) C(4) C(4*) 171(4)
C(3) C(3*) C(4) C(5*) 38(3)
C(3) C(3*) C(4) C(9*) -169.0(19)
C(3) C(3*) C(4*) C(4) -8(4)
C(3) C(3*) C(4*) C(5) 6(2)
C(3) C(3*) C(4*) C(9) -157(2)
C(3) C(3*) C(4*) C(5*) 19(2)
C(3) C(3*) C(4*) C(9*) -160(2)
C(2*) C(3*) C(4) C(3) -11.4(15)
C(2*) C(3*) C(4) C(5) 8(3)
C(2*) C(3*) C(4) C(9) -179.0(16)
C(2*) C(3*) C(4) C(4*) 160(4)
C(2*) C(3*) C(4) C(5*) 27(3)
C(2*) C(3*) C(4) C(9*) 179.6(14)
C(2*) C(3*) C(4*) C(3) -14.8(19)
C(2*) C(3*) C(4*) C(4) -22(5)
C(2*) C(3*) C(4*) C(5) -9(4)
C(2*) C(3*) C(4*) C(9) -172(2)
C(2*) C(3*) C(4*) C(5*) 5(3)
C(2*) C(3*) C(4*) C(9*) -174(2)
C(4) C(3*) C(4*) C(3) 8(4)
C(4) C(3*) C(4*) C(5) 14(2)
C(4) C(3*) C(4*) C(9) -149(6)
C(4) C(3*) C(4*) C(5*) 27(3)
C(4) C(3*) C(4*) C(9*) -152(6)
C(4*) C(3*) C(4) C(3) -171(4)
C(4*) C(3*) C(4) C(5) -152(5)
C(4*) C(3*) C(4) C(9) 21(4)
C(4*) C(3*) C(4) C(5*) -134(5)
C(4*) C(3*) C(4) C(9*) 20(4)
C(3) C(4) C(5) C(6) -175.4(11)
C(3) C(4) C(5) C(4*) 144(7)
C(3) C(4) C(5) C(5*) 48(4)
C(3) C(4) C(5) C(6*) 156(2)
C(3) C(4) C(9) C(8) 175.0(13)
C(3) C(4) C(9) C(4*) -35(5)
C(3) C(4) C(9) C(8*) 176.6(15)
C(3) C(4) C(9) C(9*) -178(5)
C(3) C(4) C(4*) C(3*) 5(2)
C(3) C(4) C(4*) C(5) -148(6)
C(3) C(4) C(4*) C(9) 152(4)
C(3) C(4) C(4*) C(5*) -103(6)
C(3) C(4) C(4*) C(9*) 158(3)
C(3) C(4) C(5*) C(5) -137(3)
C(3) C(4) C(5*) C(4*) 100(7)
C(3) C(4) C(5*) C(6*) -168(2)
C(3) C(4) C(9*) C(8) 173(2)
C(3) C(4) C(9*) C(9) 2(6)
C(3) C(4) C(9*) C(4*) -30(5)
C(3) C(4) C(9*) C(8*) 175.8(18)
C(3*) C(4) C(5) C(6) 172(2)
C(3*) C(4) C(5) C(4*) 131(8)
C(3*) C(4) C(5) C(5*) 35(4)
C(3*) C(4) C(5) C(6*) 143(3)
C(3*) C(4) C(9) C(8) -176.0(15)
C(3*) C(4) C(9) C(4*) -26(5)
C(3*) C(4) C(9) C(8*) -174.5(15)
C(3*) C(4) C(9) C(9*) -169(9)
C(3*) C(4) C(4*) C(3) -5(2)
C(3*) C(4) C(4*) C(5) -153(4)
C(3*) C(4) C(4*) C(9) 147(6)
C(3*) C(4) C(4*) C(5*) -108(6)
C(3*) C(4) C(4*) C(9*) 153(5)
C(3*) C(4) C(5*) C(5) -159(2)
C(3*) C(4) C(5*) C(4*) 78(7)
C(3*) C(4) C(5*) C(6*) 170(2)
C(3*) C(4) C(9*) C(8) -178(2)
C(3*) C(4) C(9*) C(9) 11(9)
C(3*) C(4) C(9*) C(4*) -21(5)
C(3*) C(4) C(9*) C(8*) -175(2)
C(5) C(4) C(9) C(4*) 150(6)
C(5) C(4) C(9) C(8*) 1.6(19)
C(5) C(4) C(9) C(9*) 7(8)
C(9) C(4) C(5) C(6) -0.0(18)
C(9) C(4) C(5) C(4*) -41(7)
C(9) C(4) C(5) C(5*) -136(4)
C(9) C(4) C(5) C(6*) -29(3)
C(5) C(4) C(4*) C(3) 148(6)
C(5) C(4) C(4*) C(3*) 153(4)
C(5) C(4) C(4*) C(9) -60(9)
C(5) C(4) C(4*) C(5*) 45(6)
C(5) C(4) C(4*) C(9*) -54(8)
C(4*) C(4) C(5) C(6) 41(7)
C(4*) C(4) C(5) C(5*) -95(8)
C(4*) C(4) C(5) C(6*) 12(8)
C(5) C(4) C(5*) C(4*) -123(7)
C(5) C(4) C(5*) C(6*) -31(2)
C(5*) C(4) C(5) C(6) 136(4)
C(5*) C(4) C(5) C(4*) 95(8)
C(5*) C(4) C(5) C(6*) 108(4)
C(5) C(4) C(9*) C(8) -3(3)
C(5) C(4) C(9*) C(9) -174(8)
C(5) C(4) C(9*) C(4*) 154(5)
C(5) C(4) C(9*) C(8*) 0(2)
C(9*) C(4) C(5) C(6) 1.0(18)
C(9*) C(4) C(5) C(4*) -40(7)
C(9*) C(4) C(5) C(5*) -135(4)
C(9*) C(4) C(5) C(6*) -28(3)
C(9) C(4) C(4*) C(3) -152(4)
C(9) C(4) C(4*) C(3*) -147(6)
C(9) C(4) C(4*) C(5) 60(9)
C(9) C(4) C(4*) C(5*) 106(6)
C(9) C(4) C(4*) C(9*) 6(2)
C(4*) C(4) C(9) C(8) -150(5)
C(4*) C(4) C(9) C(8*) -149(5)
C(4*) C(4) C(9) C(9*) -143(10)
C(9) C(4) C(5*) C(5) 59(4)
C(9) C(4) C(5*) C(4*) -64(7)
C(9) C(4) C(5*) C(6*) 28(4)
C(5*) C(4) C(9) C(8) -24(3)
C(5*) C(4) C(9) C(4*) 126(6)
C(5*) C(4) C(9) C(8*) -23(3)
C(5*) C(4) C(9) C(9*) -18(9)
C(9) C(4) C(9*) C(8) 171(10)
C(9) C(4) C(9*) C(4*) -32(9)
C(9) C(4) C(9*) C(8*) 174(6)
C(9*) C(4) C(9) C(8) -7(7)
C(9*) C(4) C(9) C(4*) 143(10)
C(9*) C(4) C(9) C(8*) -5(5)
C(4*) C(4) C(5*) C(5) 123(7)
C(4*) C(4) C(5*) C(6*) 92(7)
C(5*) C(4) C(4*) C(3) 103(6)
C(5*) C(4) C(4*) C(3*) 108(6)
C(5*) C(4) C(4*) C(5) -45(6)
C(5*) C(4) C(4*) C(9) -106(6)
C(5*) C(4) C(4*) C(9*) -99(6)
C(4*) C(4) C(9*) C(8) -157(6)
C(4*) C(4) C(9*) C(9) 32(9)
C(4*) C(4) C(9*) C(8*) -154(5)
C(9*) C(4) C(4*) C(3) -158(3)
C(9*) C(4) C(4*) C(3*) -153(5)
C(9*) C(4) C(4*) C(5) 54(8)
C(9*) C(4) C(4*) C(9) -6(2)
C(9*) C(4) C(4*) C(5*) 99(6)
C(5*) C(4) C(9*) C(8) -25(4)
C(5*) C(4) C(9*) C(9) 164(8)
C(5*) C(4) C(9*) C(4*) 132(5)
C(5*) C(4) C(9*) C(8*) -22(3)
C(9*) C(4) C(5*) C(5) 56(4)
C(9*) C(4) C(5*) C(4*) -67(7)
C(9*) C(4) C(5*) C(6*) 25(3)
C(4) C(5) C(6) C(7) 0.0(17)
C(4) C(5) C(6) C(6*) -131(3)
C(4) C(5) C(6) C(7*) -17(3)
C(4) C(5) C(4*) C(3) -31(6)
C(4) C(5) C(4*) C(3*) -35(6)
C(4) C(5) C(4*) C(9) 129(8)
C(4) C(5) C(4*) C(5*) -77(8)
C(4) C(5) C(4*) C(9*) 133(8)
C(4) C(5) C(5*) C(4*) 10.5(17)
C(4) C(5) C(5*) C(6*) 115(3)
C(4) C(5) C(6*) C(6) 67(4)
C(4) C(5) C(6*) C(5*) -60(3)
C(4) C(5) C(6*) C(7*) 38(3)
C(6) C(5) C(4*) C(3) -172.3(12)
C(6) C(5) C(4*) C(3*) -176(2)
C(6) C(5) C(4*) C(4) -141(7)
C(6) C(5) C(4*) C(9) -13(2)
C(6) C(5) C(4*) C(5*) 142(4)
C(6) C(5) C(4*) C(9*) -9(2)
C(4*) C(5) C(6) C(7) 5.3(17)
C(4*) C(5) C(6) C(6*) -126(3)
C(4*) C(5) C(6) C(7*) -12(3)
C(6) C(5) C(5*) C(4) -79(5)
C(6) C(5) C(5*) C(4*) -68(5)
C(6) C(5) C(5*) C(6*) 36(3)
C(5*) C(5) C(6) C(7) 50(4)
C(5*) C(5) C(6) C(6*) -81(5)
C(5*) C(5) C(6) C(7*) 33(5)
C(6) C(5) C(6*) C(5*) -127(4)
C(6) C(5) C(6*) C(7*) -28(2)
C(6*) C(5) C(6) C(7) 131(3)
C(6*) C(5) C(6) C(7*) 114(4)
C(4*) C(5) C(5*) C(4) -10.5(17)
C(4*) C(5) C(5*) C(6*) 105(3)
C(5*) C(5) C(4*) C(3) 46(3)
C(5*) C(5) C(4*) C(3*) 42(4)
C(5*) C(5) C(4*) C(4) 77(8)
C(5*) C(5) C(4*) C(9) -154(4)
C(5*) C(5) C(4*) C(9*) -150(4)
C(4*) C(5) C(6*) C(6) 69(3)
C(4*) C(5) C(6*) C(5*) -58(3)
C(4*) C(5) C(6*) C(7*) 40(3)
C(6*) C(5) C(4*) C(3) 160(2)
C(6*) C(5) C(4*) C(3*) 156(2)
C(6*) C(5) C(4*) C(4) -169(7)
C(6*) C(5) C(4*) C(9) -40(3)
C(6*) C(5) C(4*) C(5*) 114(4)
C(6*) C(5) C(4*) C(9*) -36(3)
C(5*) C(5) C(6*) C(6) 127(4)
C(5*) C(5) C(6*) C(7*) 98(4)
C(6*) C(5) C(5*) C(4) -115(3)
C(6*) C(5) C(5*) C(4*) -105(3)
C(5) C(6) C(7) C(8) -0.0(18)
C(5) C(6) C(7) C(7*) -125(6)
C(5) C(6) C(7) C(8*) -3(2)
C(5) C(6) C(6*) C(5*) 19.5(19)
C(5) C(6) C(6*) C(7*) 99(4)
C(5) C(6) C(7*) C(7) 64(6)
C(5) C(6) C(7*) C(6*) -48(3)
C(5) C(6) C(7*) C(8*) 29(4)
C(7) C(6) C(6*) C(5) -76(4)
C(7) C(6) C(6*) C(5*) -56(5)
C(7) C(6) C(6*) C(7*) 23(2)
C(6*) C(6) C(7) C(8) 41(4)
C(6*) C(6) C(7) C(7*) -84(7)
C(6*) C(6) C(7) C(8*) 38(4)
C(7) C(6) C(7*) C(6*) -112(6)
C(7) C(6) C(7*) C(8*) -36(4)
C(7*) C(6) C(7) C(8) 125(6)
C(7*) C(6) C(7) C(8*) 122(6)
C(6*) C(6) C(7*) C(7) 112(6)
C(6*) C(6) C(7*) C(8*) 77(4)
C(7*) C(6) C(6*) C(5) -99(4)
C(7*) C(6) C(6*) C(5*) -79(5)
C(6) C(7) C(8) C(9) 0(2)
C(6) C(7) C(8) C(8*) -120(23)
C(6) C(7) C(8) C(9*) -2(2)
C(6) C(7) C(7*) C(6*) 37(4)
C(6) C(7) C(7*) C(8*) 72(7)
C(6) C(7) C(8*) C(8) 62(23)
C(6) C(7) C(8*) C(9) 6(4)
C(6) C(7) C(8*) C(7*) -23(3)
C(6) C(7) C(8*) C(9*) 6(5)
C(8) C(7) C(7*) C(6) -68(6)
C(8) C(7) C(7*) C(6*) -31(7)
C(8) C(7) C(7*) C(8*) 4(2)
C(7*) C(7) C(8) C(9) 22(4)
C(7*) C(7) C(8) C(8*) -98(23)
C(7*) C(7) C(8) C(9*) 21(4)
C(8) C(7) C(8*) C(9) -55(22)
C(8) C(7) C(8*) C(7*) -85(23)
C(8) C(7) C(8*) C(9*) -56(22)
C(8*) C(7) C(8) C(9) 120(23)
C(8*) C(7) C(8) C(9*) 118(23)
C(7*) C(7) C(8*) C(8) 85(23)
C(7*) C(7) C(8*) C(9) 30(6)
C(7*) C(7) C(8*) C(9*) 30(7)
C(8*) C(7) C(7*) C(6) -72(7)
C(8*) C(7) C(7*) C(6*) -35(8)
C(7) C(8) C(9) C(4) 0(2)
C(7) C(8) C(9) C(4*) -11(3)
C(7) C(8) C(9) C(8*) -7(4)
C(7) C(8) C(9) C(9*) -168(13)
C(7) C(8) C(8*) C(9) 64(23)
C(7) C(8) C(8*) C(7*) 62(24)
C(7) C(8) C(8*) C(9*) 66(23)
C(7) C(8) C(9*) C(4) 3(3)
C(7) C(8) C(9*) C(9) 13(14)
C(7) C(8) C(9*) C(4*) -5(5)
C(7) C(8) C(9*) C(8*) -7(4)
C(9) C(8) C(8*) C(7) -64(23)
C(9) C(8) C(8*) C(7*) -2(12)
C(9) C(8) C(8*) C(9*) 3(2)
C(8*) C(8) C(9) C(4) 7(5)
C(8*) C(8) C(9) C(4*) -5(6)
C(8*) C(8) C(9) C(9*) -161(16)
C(9) C(8) C(9*) C(4) -10(11)
C(9) C(8) C(9*) C(4*) -18(12)
C(9) C(8) C(9*) C(8*) -21(17)
C(9*) C(8) C(9) C(4) 168(14)
C(9*) C(8) C(9) C(4*) 156(15)
C(9*) C(8) C(9) C(8*) 161(16)
C(8*) C(8) C(9*) C(4) 10(6)
C(8*) C(8) C(9*) C(9) 21(17)
C(8*) C(8) C(9*) C(4*) 3(4)
C(9*) C(8) C(8*) C(7) -66(23)
C(9*) C(8) C(8*) C(9) -3(2)
C(9*) C(8) C(8*) C(7*) -5(10)
C(4) C(9) C(4*) C(3) 116(8)
C(4) C(9) C(4*) C(3*) 146(7)
C(4) C(9) C(4*) C(5) -20(4)
C(4) C(9) C(4*) C(5*) -30(3)
C(4) C(9) C(4*) C(9*) -54(14)
C(4) C(9) C(8*) C(7) -6(3)
C(4) C(9) C(8*) C(8) -174(4)
C(4) C(9) C(8*) C(7*) 5(2)
C(4) C(9) C(8*) C(9*) 174(6)
C(4) C(9) C(9*) C(8) -17(19)
C(4) C(9) C(9*) C(4*) 21(5)
C(4) C(9) C(9*) C(8*) -9(10)
C(8) C(9) C(4*) C(3) 152(3)
C(8) C(9) C(4*) C(3*) -177.6(19)
C(8) C(9) C(4*) C(4) 36(7)
C(8) C(9) C(4*) C(5) 16(3)
C(8) C(9) C(4*) C(5*) 7(4)
C(8) C(9) C(4*) C(9*) -18(11)
C(8) C(9) C(8*) C(7) 169(7)
C(8) C(9) C(8*) C(7*) 179(4)
C(8) C(9) C(8*) C(9*) -12(10)
C(8) C(9) C(9*) C(4) 17(19)
C(8) C(9) C(9*) C(4*) 38(24)
C(8) C(9) C(9*) C(8*) 8(6)
C(4*) C(9) C(8*) C(7) -15(4)
C(4*) C(9) C(8*) C(8) 176(5)
C(4*) C(9) C(8*) C(7*) -5(3)
C(4*) C(9) C(8*) C(9*) 164(10)
C(8*) C(9) C(4*) C(3) 151(3)
C(8*) C(9) C(4*) C(3*) -179(2)
C(8*) C(9) C(4*) C(4) 35(6)
C(8*) C(9) C(4*) C(5) 15(2)
C(8*) C(9) C(4*) C(5*) 5(4)
C(8*) C(9) C(4*) C(9*) -19(11)
C(4*) C(9) C(9*) C(4) -21(5)
C(4*) C(9) C(9*) C(8) -38(24)
C(4*) C(9) C(9*) C(8*) -30(18)
C(9*) C(9) C(4*) C(3) 170(11)
C(9*) C(9) C(4*) C(3*) -160(11)
C(9*) C(9) C(4*) C(4) 54(14)
C(9*) C(9) C(4*) C(5) 34(12)
C(9*) C(9) C(4*) C(5*) 24(13)
C(8*) C(9) C(9*) C(4) 9(10)
C(8*) C(9) C(9*) C(8) -8(6)
C(8*) C(9) C(9*) C(4*) 30(18)
C(9*) C(9) C(8*) C(7) -180(9)
C(9*) C(9) C(8*) C(8) 12(10)
C(9*) C(9) C(8*) C(7*) -169(10)
C(3) C(4*) C(5*) C(4) -72(7)
C(3) C(4*) C(5*) C(5) -133(3)
C(3) C(4*) C(5*) C(6*) -166(2)
C(3) C(4*) C(9*) C(4) 116(8)
C(3) C(4*) C(9*) C(8) 144(4)
C(3) C(4*) C(9*) C(9) -13(13)
C(3) C(4*) C(9*) C(8*) 145(4)
C(3*) C(4*) C(5*) C(4) -84(8)
C(3*) C(4*) C(5*) C(5) -146(3)
C(3*) C(4*) C(5*) C(6*) -179(2)
C(3*) C(4*) C(9*) C(4) 150(6)
C(3*) C(4*) C(9*) C(8) 178(2)
C(3*) C(4*) C(9*) C(9) 21(12)
C(3*) C(4*) C(9*) C(8*) 179(2)
C(4) C(4*) C(5*) C(5) -61(8)
C(4) C(4*) C(5*) C(6*) -95(7)
C(4) C(4*) C(9*) C(8) 28(7)
C(4) C(4*) C(9*) C(9) -129(13)
C(4) C(4*) C(9*) C(8*) 28(6)
C(5) C(4*) C(5*) C(4) 61(8)
C(5) C(4*) C(5*) C(6*) -33(2)
C(5) C(4*) C(9*) C(4) -18(3)
C(5) C(4*) C(9*) C(8) 9(4)
C(5) C(4*) C(9*) C(9) -148(12)
C(5) C(4*) C(9*) C(8*) 10(3)
C(9) C(4*) C(5*) C(4) 92(7)
C(9) C(4*) C(5*) C(5) 30(5)
C(9) C(4*) C(5*) C(6*) -3(4)
C(9) C(4*) C(9*) C(4) 129(13)
C(9) C(4*) C(9*) C(8) 157(14)
C(9) C(4*) C(9*) C(8*) 158(13)
C(5*) C(4*) C(9*) C(4) -28(3)
C(5*) C(4*) C(9*) C(8) -1(4)
C(5*) C(4*) C(9*) C(9) -158(11)
C(5*) C(4*) C(9*) C(8*) -0(4)
C(9*) C(4*) C(5*) C(4) 95(7)
C(9*) C(4*) C(5*) C(5) 33(5)
C(9*) C(4*) C(5*) C(6*) 0(3)
C(4) C(5*) C(6*) C(5) 79(4)
C(4) C(5*) C(6*) C(6) 15(5)
C(4) C(5*) C(6*) C(7*) -13(4)
C(5) C(5*) C(6*) C(6) -64(4)
C(5) C(5*) C(6*) C(7*) -92(4)
C(4*) C(5*) C(6*) C(5) 92(4)
C(4*) C(5*) C(6*) C(6) 28(5)
C(4*) C(5*) C(6*) C(7*) -0(3)
C(5) C(6*) C(7*) C(6) 95(4)
C(5) C(6*) C(7*) C(7) -3(7)
C(5) C(6*) C(7*) C(8*) -22(3)
C(6) C(6*) C(7*) C(7) -98(7)
C(6) C(6*) C(7*) C(8*) -117(4)
C(5*) C(6*) C(7*) C(6) 117(4)
C(5*) C(6*) C(7*) C(7) 19(7)
C(5*) C(6*) C(7*) C(8*) -0(3)
C(6) C(7*) C(8*) C(7) 134(6)
C(6) C(7*) C(8*) C(8) -21(15)
C(6) C(7*) C(8*) C(9) -22(4)
C(6) C(7*) C(8*) C(9*) -24(4)
C(7) C(7*) C(8*) C(8) -155(16)
C(7) C(7*) C(8*) C(9) -156(5)
C(7) C(7*) C(8*) C(9*) -158(5)
C(6*) C(7*) C(8*) C(7) 158(5)
C(6*) C(7*) C(8*) C(8) 3(9)
C(6*) C(7*) C(8*) C(9) 2(3)
C(6*) C(7*) C(8*) C(9*) 0(4)
C(7) C(8*) C(9*) C(4) -4(5)
C(7) C(8*) C(9*) C(8) 166(9)
C(7) C(8*) C(9*) C(9) 1(10)
C(7) C(8*) C(9*) C(4*) -12(6)
C(8) C(8*) C(9*) C(4) -171(6)
C(8) C(8*) C(9*) C(9) -166(12)
C(8) C(8*) C(9*) C(4*) -178(4)
C(9) C(8*) C(9*) C(4) -5(5)
C(9) C(8*) C(9*) C(8) 166(12)
C(9) C(8*) C(9*) C(4*) -12(7)
C(7*) C(8*) C(9*) C(4) 7(3)
C(7*) C(8*) C(9*) C(8) 178(4)
C(7*) C(8*) C(9*) C(9) 12(10)
C(7*) C(8*) C(9*) C(4*) 0(4)
C(40) C(39) C(44) C(43) -0.0(13)
C(44) C(39) C(40) C(41) -0.0(12)
C(39) C(40) C(41) C(42) 0.0(12)
C(40) C(41) C(42) C(43) -0.0(12)
C(41) C(42) C(43) C(44) 0.0(13)
C(42) C(43) C(44) C(39) 0.0(13)
C(46) C(45) C(50) C(49) 0.0(15)
C(50) C(45) C(46) C(47) -0.0(15)
C(45) C(46) C(47) C(48) 0.1(14)
C(46) C(47) C(48) C(49) -0.0(14)
C(47) C(48) C(49) C(50) 0.0(15)
C(48) C(49) C(50) C(45) -0.0(15)
